data_4108608
loop_
_publ_author_name
'In Su Kim'
'Ming-Yu Ngai'
'Michael J. Krische'

_publ_section_title
;
 Enantioselective Iridium-Catalyzed Carbonyl Allylation from the Alcohol
 or Aldehyde Oxidation Level via Transfer Hydrogenative Coupling of Allyl
 Acetate: Departure from Chirally Modified Allyl Metal Reagents in
 Carbonyl Addition
;
_journal_name_full 'Journal of the American Chemical Society'
_journal_page_first 14891
_journal_page_last 14899
_journal_paper_doi 10.1021/ja805722e
_journal_volume 130
_journal_year 2008
_chemical_absolute_configuration ad
_chemical_formula_moiety 'C44 H32 P2, C7 H3 N O4, C3 H5, Ir, C4 H8 O, C4 H10 O'
_chemical_formula_sum 'C62 H58 Ir N O6 P2'
_chemical_formula_weight 1167.23
_chemical_name_systematic
;
 ?
;
_space_group_IT_number 19
_symmetry_cell_setting orthorhombic
_symmetry_space_group_name_Hall 'P 2ac 2ab'
_symmetry_space_group_name_H-M 'P 21 21 21'
_atom_sites_solution_hydrogens geom
_atom_sites_solution_primary direct
_atom_sites_solution_secondary difmap
_audit_creation_method SHELXL-97
_cell_angle_alpha 90.00
_cell_angle_beta 90.00
_cell_angle_gamma 90.00
_cell_formula_units_Z 4
_cell_length_a 15.1203(6)
_cell_length_b 18.3992(6)
_cell_length_c 19.3287(8)
_cell_measurement_reflns_used 6612
_cell_measurement_temperature 153(2)
_cell_measurement_theta_max 27.5
_cell_measurement_theta_min 1
_cell_volume 5377.3(4)
_computing_cell_refinement 'Collect software, Nonius B.V. 1998'
_computing_data_collection 'Collect software, Nonius B.V. 1998'
_computing_data_reduction
;
DENZO and Scalepack (Otwinoski and Minor, 1997)
;
_computing_molecular_graphics 'XP SHELXTL/PC, Siemens Analytical'
_computing_structure_refinement 'XL SHELXTL/PC, Siemens Analytical'
_computing_structure_solution
;

SIR97 - Altomare A., Burla M.C., Camalli M., Cascarano G.L., Giacovazzo C., 
Guagliardi A., Moliterni A.G.G., Polidori G.,Spagna R.
;
_diffrn_ambient_temperature 153(2)
_diffrn_measured_fraction_theta_full 0.994
_diffrn_measured_fraction_theta_max 0.994
_diffrn_measurement_device_type 'Nonius Kappa CCD'
_diffrn_measurement_method \w-scans
_diffrn_radiation_monochromator graphite
_diffrn_radiation_source 'fine-focus sealed tube'
_diffrn_radiation_type MoK\a
_diffrn_radiation_wavelength 0.7107
_diffrn_reflns_av_R_equivalents 0.0000
_diffrn_reflns_av_sigmaI/netI 0.0717
_diffrn_reflns_limit_h_max 19
_diffrn_reflns_limit_h_min -19
_diffrn_reflns_limit_k_max 23
_diffrn_reflns_limit_k_min -23
_diffrn_reflns_limit_l_max 24
_diffrn_reflns_limit_l_min -24
_diffrn_reflns_number 12087
_diffrn_reflns_theta_full 27.50
_diffrn_reflns_theta_max 27.50
_diffrn_reflns_theta_min 2.21
_exptl_absorpt_coefficient_mu 2.595
_exptl_absorpt_correction_T_max 0.64
_exptl_absorpt_correction_T_min 0.56
_exptl_absorpt_correction_type multi-scan
_exptl_absorpt_process_details
;
DENZO and Scalepack (Otwinoski and Minor, 1997)
;
_exptl_crystal_colour yellow
_exptl_crystal_density_diffrn 1.442
_exptl_crystal_description prisms
_exptl_crystal_F_000 2368
_exptl_crystal_size_max 0.28
_exptl_crystal_size_mid 0.20
_exptl_crystal_size_min 0.17
_refine_diff_density_max 3.294
_refine_diff_density_min -1.066
_refine_diff_density_rms 0.174
_refine_ls_abs_structure_details 'Flack H D (1983), Acta Cryst. A39, 876-881'
_refine_ls_abs_structure_Flack 0.027(10)
_refine_ls_extinction_method none
_refine_ls_goodness_of_fit_ref 1.111
_refine_ls_hydrogen_treatment constr
_refine_ls_matrix_type full
_refine_ls_number_parameters 560
_refine_ls_number_reflns 12087
_refine_ls_number_restraints 0
_refine_ls_restrained_S_all 1.111
_refine_ls_R_factor_all 0.0896
_refine_ls_R_factor_gt 0.0662
_refine_ls_shift/su_max 0.003
_refine_ls_shift/su_mean 0.000
_refine_ls_structure_factor_coef Fsqd
_refine_ls_weighting_details 'calc w=1/[\s^2^(Fo^2^)+(0.1028P)^2^] where P=(Fo^2^+2Fc^2^)/3'
_refine_ls_weighting_scheme calc
_refine_ls_wR_factor_gt 0.1576
_refine_ls_wR_factor_ref 0.1677
_reflns_number_gt 9253
_reflns_number_total 12087
_reflns_threshold_expression >2sigma(I)
_cod_data_source_file ja805722e_si_001.cif
_cod_data_source_block ir3
_cod_database_code 4108608

loop_
_symmetry_equiv_pos_as_xyz
'x, y, z'
'-x+1/2, -y, z+1/2'
'x+1/2, -y+1/2, -z'
'-x, y+1/2, -z+1/2'

loop_
_atom_site_label
_atom_site_type_symbol
_atom_site_fract_x
_atom_site_fract_y
_atom_site_fract_z
_atom_site_U_iso_or_equiv
_atom_site_adp_type
_atom_site_occupancy
_atom_site_symmetry_multiplicity
_atom_site_calc_flag
_atom_site_refinement_flags
Ir1 Ir 0.32224(2) 0.651697(18) 0.632029(16) 0.03522(12) Uani 1 1 d .
P1 P 0.24685(14) 0.55227(13) 0.59374(11) 0.0332(5) Uani 1 1 d .
P2 P 0.44080(14) 0.63209(12) 0.55511(12) 0.0347(5) Uani 1 1 d .
C1 C 0.2252(5) 0.5709(5) 0.5020(5) 0.037(2) Uani 1 1 d .
C2 C 0.1471(6) 0.6074(5) 0.4831(5) 0.045(2) Uani 1 1 d .
H2 H 0.1019 0.6132 0.5167 0.054 Uiso 1 1 calc R
C3 C 0.1336(7) 0.6349(5) 0.4182(5) 0.043(2) Uani 1 1 d .
H3 H 0.0786 0.6571 0.4073 0.052 Uiso 1 1 calc R
C4 C 0.1997(6) 0.6305(5) 0.3676(5) 0.043(2) Uani 1 1 d .
C5 C 0.1898(7) 0.6609(5) 0.3015(5) 0.050(2) Uani 1 1 d .
H5 H 0.1380 0.6878 0.2904 0.060 Uiso 1 1 calc R
C6 C 0.2547(7) 0.6519(6) 0.2529(5) 0.049(2) Uani 1 1 d .
H6 H 0.2466 0.6709 0.2076 0.059 Uiso 1 1 calc R
C7 C 0.3311(7) 0.6158(5) 0.2689(5) 0.047(2) Uani 1 1 d .
H7 H 0.3767 0.6116 0.2353 0.056 Uiso 1 1 calc R
C8 C 0.3421(6) 0.5859(5) 0.3322(5) 0.042(2) Uani 1 1 d .
H8 H 0.3951 0.5600 0.3414 0.051 Uiso 1 1 calc R
C9 C 0.2787(6) 0.5914(5) 0.3846(5) 0.039(2) Uani 1 1 d .
C10 C 0.2899(5) 0.5616(4) 0.4529(4) 0.0313(18) Uani 1 1 d .
C11 C 0.3752(6) 0.5206(5) 0.4667(5) 0.041(2) Uani 1 1 d .
C12 C 0.4457(5) 0.5467(5) 0.5044(5) 0.039(2) Uani 1 1 d .
C13 C 0.5223(7) 0.5043(6) 0.5052(5) 0.053(3) Uani 1 1 d .
H13 H 0.5724 0.5240 0.5282 0.064 Uiso 1 1 calc R
C14 C 0.5316(6) 0.4389(5) 0.4768(5) 0.047(2) Uani 1 1 d .
H14 H 0.5863 0.4137 0.4796 0.056 Uiso 1 1 calc R
C15 C 0.4574(6) 0.4073(5) 0.4418(5) 0.045(2) Uani 1 1 d .
C16 C 0.4606(7) 0.3384(6) 0.4111(6) 0.061(3) Uani 1 1 d .
H16 H 0.5132 0.3105 0.4150 0.073 Uiso 1 1 calc R
C17 C 0.3920(8) 0.3107(6) 0.3766(7) 0.065(3) Uani 1 1 d .
H17 H 0.3960 0.2637 0.3563 0.078 Uiso 1 1 calc R
C18 C 0.3142(7) 0.3514(5) 0.3704(5) 0.051(2) Uani 1 1 d .
H18 H 0.2649 0.3310 0.3469 0.062 Uiso 1 1 calc R
C19 C 0.3075(7) 0.4214(5) 0.3981(5) 0.045(2) Uani 1 1 d .
H19 H 0.2549 0.4490 0.3920 0.055 Uiso 1 1 calc R
C20 C 0.3794(6) 0.4505(5) 0.4351(5) 0.040(2) Uani 1 1 d .
C21 C 0.1381(5) 0.5355(5) 0.6319(5) 0.0382(18) Uani 1 1 d .
C22 C 0.0674(6) 0.5038(5) 0.5977(6) 0.049(2) Uani 1 1 d .
H22 H 0.0734 0.4907 0.5504 0.059 Uiso 1 1 calc R
C23 C -0.0129(6) 0.4906(5) 0.6317(8) 0.061(3) Uani 1 1 d .
H23 H -0.0606 0.4693 0.6071 0.073 Uiso 1 1 calc R
C24 C -0.0230(7) 0.5080(6) 0.6996(7) 0.062(3) Uani 1 1 d .
H24 H -0.0772 0.4980 0.7225 0.075 Uiso 1 1 calc R
C25 C 0.0465(6) 0.5406(5) 0.7355(5) 0.045(2) Uani 1 1 d .
H25 H 0.0388 0.5546 0.7824 0.054 Uiso 1 1 calc R
C26 C 0.1268(6) 0.5525(5) 0.7030(5) 0.040(2) Uani 1 1 d .
H26 H 0.1748 0.5722 0.7286 0.048 Uiso 1 1 calc R
C27 C 0.2923(6) 0.4595(5) 0.5928(5) 0.039(2) Uani 1 1 d .
C28 C 0.2468(6) 0.4029(5) 0.5641(4) 0.038(2) Uani 1 1 d .
H28 H 0.1896 0.4111 0.5452 0.046 Uiso 1 1 calc R
C29 C 0.2810(8) 0.3367(6) 0.5621(5) 0.061(3) Uani 1 1 d .
H29 H 0.2488 0.2996 0.5391 0.073 Uiso 1 1 calc R
C30 C 0.3621(7) 0.3190(5) 0.5922(5) 0.048(2) Uani 1 1 d .
H30 H 0.3845 0.2708 0.5906 0.057 Uiso 1 1 calc R
C31 C 0.4075(6) 0.3732(5) 0.6237(6) 0.052(3) Uani 1 1 d .
H31 H 0.4618 0.3627 0.6463 0.063 Uiso 1 1 calc R
C32 C 0.3749(6) 0.4457(5) 0.6235(4) 0.042(2) Uani 1 1 d .
H32 H 0.4082 0.4840 0.6436 0.050 Uiso 1 1 calc R
C33 C 0.4512(5) 0.7039(5) 0.4884(4) 0.0317(18) Uani 1 1 d .
C34 C 0.4390(6) 0.7740(5) 0.5060(6) 0.046(3) Uani 1 1 d .
H34 H 0.4287 0.7865 0.5530 0.056 Uiso 1 1 calc R
C35 C 0.4413(6) 0.8299(5) 0.4544(6) 0.053(3) Uani 1 1 d .
H35 H 0.4312 0.8792 0.4665 0.063 Uiso 1 1 calc R
C36 C 0.4580(6) 0.8111(7) 0.3889(6) 0.056(3) Uani 1 1 d .
H36 H 0.4586 0.8470 0.3536 0.068 Uiso 1 1 calc R
C37 C 0.4748(6) 0.7378(6) 0.3728(5) 0.054(3) Uani 1 1 d .
H37 H 0.4889 0.7245 0.3266 0.065 Uiso 1 1 calc R
C38 C 0.4710(6) 0.6875(5) 0.4214(5) 0.043(2) Uani 1 1 d .
H38 H 0.4824 0.6383 0.4093 0.051 Uiso 1 1 calc R
C39 C 0.5496(6) 0.6322(5) 0.5980(5) 0.043(2) Uani 1 1 d .
C40 C 0.6196(6) 0.6748(6) 0.5721(6) 0.049(2) Uani 1 1 d .
H40 H 0.6100 0.7064 0.5339 0.059 Uiso 1 1 calc R
C41 C 0.7017(6) 0.6706(6) 0.6021(7) 0.060(3) Uani 1 1 d .
H41 H 0.7489 0.6995 0.5850 0.072 Uiso 1 1 calc R
C42 C 0.7158(6) 0.6243(7) 0.6571(7) 0.065(3) Uani 1 1 d .
H42 H 0.7730 0.6213 0.6772 0.078 Uiso 1 1 calc R
C43 C 0.6485(7) 0.5825(7) 0.6834(6) 0.062(3) Uani 1 1 d .
H43 H 0.6590 0.5497 0.7204 0.075 Uiso 1 1 calc R
C44 C 0.5647(6) 0.5892(6) 0.6547(5) 0.046(2) Uani 1 1 d .
H44 H 0.5168 0.5635 0.6748 0.055 Uiso 1 1 calc R
O1A O 0.3967(4) 0.7430(3) 0.6615(3) 0.0427(15) Uani 1 1 d .
O2A O 0.4839(5) 0.7882(4) 0.7421(4) 0.061(2) Uani 1 1 d .
O3A O 0.5116(6) 0.5139(6) 0.9345(5) 0.090(3) Uani 1 1 d .
O4A O 0.5430(10) 0.6289(8) 0.9467(6) 0.148(6) Uani 1 1 d .
N1A N 0.5080(8) 0.5798(8) 0.9178(6) 0.090(4) Uani 1 1 d .
C1A C 0.3738(6) 0.6132(5) 0.7244(5) 0.039(2) Uani 1 1 d .
C2A C 0.4281(6) 0.6676(5) 0.7552(5) 0.044(2) Uani 1 1 d .
C3A C 0.4704(7) 0.6583(7) 0.8180(5) 0.060(3) Uani 1 1 d .
H3A H 0.5045 0.6958 0.8387 0.072 Uiso 1 1 calc R
C4A C 0.4598(7) 0.5907(7) 0.8490(5) 0.060(3) Uani 1 1 d .
C5A C 0.4065(7) 0.5377(6) 0.8214(5) 0.054(3) Uani 1 1 d .
H5A H 0.4009 0.4920 0.8439 0.064 Uiso 1 1 calc R
C6A C 0.3615(6) 0.5512(5) 0.7617(4) 0.040(2) Uani 1 1 d .
H6A H 0.3203 0.5161 0.7455 0.048 Uiso 1 1 calc R
C7A C 0.4377(6) 0.7401(6) 0.7184(6) 0.050(2) Uani 1 1 d .
C1B C 0.2507(6) 0.7378(5) 0.5649(5) 0.045(2) Uani 1 1 d .
H1BA H 0.3049 0.7596 0.5785 0.054 Uiso 1 1 calc R
H1BB H 0.2354 0.7351 0.5173 0.054 Uiso 1 1 calc R
C2B C 0.1940(6) 0.7101(5) 0.6142(5) 0.047(2) Uani 1 1 d .
H2BA H 0.1398 0.6884 0.6006 0.057 Uiso 1 1 calc R
C3B C 0.2169(7) 0.7143(6) 0.6859(6) 0.051(2) Uani 1 1 d .
H3BA H 0.2711 0.7360 0.6996 0.061 Uiso 1 1 calc R
H3BB H 0.1778 0.6952 0.7199 0.061 Uiso 1 1 calc R

loop_
_atom_site_aniso_label
_atom_site_aniso_U_11
_atom_site_aniso_U_22
_atom_site_aniso_U_33
_atom_site_aniso_U_23
_atom_site_aniso_U_13
_atom_site_aniso_U_12
Ir1 0.03313(17) 0.04955(19) 0.02297(16) -0.00083(15) 0.00038(14) -0.00218(15)
P1 0.0319(11) 0.0480(12) 0.0196(11) 0.0018(9) -0.0006(9) -0.0022(10)
P2 0.0287(10) 0.0527(14) 0.0228(11) 0.0011(9) -0.0031(9) -0.0013(9)
C1 0.029(4) 0.056(5) 0.026(5) -0.001(4) -0.009(4) 0.000(4)
C2 0.038(5) 0.070(6) 0.026(5) 0.003(4) 0.003(4) 0.003(4)
C3 0.051(5) 0.051(6) 0.027(5) -0.002(4) -0.009(4) 0.002(4)
C4 0.044(5) 0.053(5) 0.031(5) 0.001(4) -0.008(4) 0.001(4)
C5 0.064(6) 0.062(6) 0.024(5) 0.001(4) -0.004(4) 0.008(5)
C6 0.067(6) 0.061(5) 0.020(4) 0.005(5) -0.017(4) -0.002(6)
C7 0.054(6) 0.057(5) 0.028(5) 0.000(4) 0.003(5) 0.004(5)
C8 0.048(6) 0.053(5) 0.026(5) -0.006(4) 0.000(4) -0.002(4)
C9 0.044(5) 0.045(5) 0.028(5) -0.008(4) -0.006(4) 0.002(4)
C10 0.037(4) 0.033(4) 0.024(4) -0.006(3) -0.003(3) -0.001(3)
C11 0.046(5) 0.049(5) 0.028(5) 0.012(4) -0.001(4) 0.003(4)
C12 0.027(4) 0.065(6) 0.026(5) 0.000(4) 0.000(4) 0.010(4)
C13 0.038(5) 0.079(7) 0.042(6) 0.001(5) 0.003(4) -0.014(5)
C14 0.038(5) 0.062(6) 0.040(6) -0.010(5) 0.004(4) 0.013(4)
C15 0.030(4) 0.071(6) 0.035(5) -0.004(5) 0.000(4) 0.002(4)
C16 0.054(6) 0.080(8) 0.050(7) -0.018(6) -0.003(5) 0.016(6)
C17 0.069(7) 0.066(6) 0.061(8) -0.018(6) 0.009(7) 0.015(6)
C18 0.067(6) 0.054(5) 0.033(5) -0.007(5) -0.011(5) -0.003(5)
C19 0.051(6) 0.056(5) 0.029(5) 0.005(4) 0.004(4) -0.010(4)
C20 0.051(5) 0.044(5) 0.025(5) -0.002(4) 0.000(4) -0.004(4)
C21 0.035(4) 0.050(5) 0.030(5) 0.009(4) 0.000(4) 0.002(4)
C22 0.046(6) 0.055(6) 0.047(6) 0.000(5) 0.004(5) -0.005(5)
C23 0.043(5) 0.056(6) 0.083(9) 0.005(7) -0.014(6) -0.011(4)
C24 0.037(6) 0.081(7) 0.068(9) 0.015(6) 0.021(6) 0.011(5)
C25 0.037(5) 0.068(6) 0.031(5) 0.014(4) 0.001(4) 0.010(5)
C26 0.036(5) 0.047(5) 0.037(5) 0.005(4) 0.004(4) 0.002(4)
C27 0.040(5) 0.055(5) 0.023(5) 0.007(4) 0.001(4) 0.008(4)
C28 0.041(5) 0.055(6) 0.020(5) -0.001(4) 0.005(4) -0.005(4)
C29 0.083(8) 0.071(8) 0.030(6) -0.001(5) 0.007(5) -0.023(6)
C30 0.057(6) 0.043(5) 0.043(6) 0.009(4) -0.004(5) 0.005(4)
C31 0.043(5) 0.065(6) 0.048(7) 0.016(5) 0.013(5) 0.009(4)
C32 0.046(5) 0.063(6) 0.016(5) 0.003(4) -0.001(4) 0.006(4)
C33 0.026(4) 0.049(5) 0.020(4) 0.009(4) -0.007(3) -0.006(4)
C34 0.032(5) 0.069(7) 0.038(6) 0.022(5) 0.003(4) -0.009(4)
C35 0.041(5) 0.050(6) 0.068(8) 0.015(5) -0.007(5) -0.006(4)
C36 0.031(5) 0.086(7) 0.052(8) 0.027(6) -0.001(5) -0.003(5)
C37 0.048(5) 0.099(8) 0.016(5) -0.008(6) -0.003(4) -0.014(5)
C38 0.035(5) 0.061(6) 0.032(5) 0.007(4) -0.004(4) -0.016(4)
C39 0.033(5) 0.067(6) 0.029(5) -0.007(4) -0.004(4) -0.006(4)
C40 0.036(5) 0.068(6) 0.044(6) 0.004(5) -0.008(4) -0.001(4)
C41 0.032(5) 0.076(7) 0.072(8) 0.021(6) -0.008(5) -0.007(4)
C42 0.022(4) 0.101(9) 0.072(8) 0.002(7) -0.013(5) 0.003(5)
C43 0.055(6) 0.086(8) 0.047(7) 0.000(6) -0.006(5) 0.007(6)
C44 0.046(5) 0.066(6) 0.026(5) -0.004(4) -0.012(4) 0.011(5)
O1A 0.047(3) 0.047(3) 0.034(4) 0.000(3) 0.001(3) -0.010(3)
O2A 0.068(5) 0.067(4) 0.047(5) -0.012(4) 0.004(4) -0.022(4)
O3A 0.077(6) 0.124(8) 0.068(6) 0.034(6) -0.037(5) -0.026(6)
O4A 0.178(13) 0.186(13) 0.081(8) 0.022(8) -0.071(9) -0.103(11)
N1A 0.074(7) 0.127(10) 0.069(8) 0.027(8) -0.008(6) -0.032(7)
C1A 0.031(5) 0.059(5) 0.027(5) 0.001(4) -0.011(4) 0.006(4)
C2A 0.039(5) 0.060(6) 0.032(5) -0.007(4) 0.003(4) -0.011(4)
C3A 0.052(6) 0.096(8) 0.031(5) -0.006(6) -0.006(5) -0.020(6)
C4A 0.042(5) 0.123(10) 0.016(5) 0.019(5) -0.009(4) -0.027(6)
C5A 0.056(6) 0.082(7) 0.022(5) 0.023(5) 0.005(4) -0.020(5)
C6A 0.033(4) 0.067(6) 0.019(4) -0.003(4) 0.003(3) -0.007(4)
C7A 0.045(6) 0.067(6) 0.038(6) -0.013(5) 0.010(5) -0.005(5)
C1B 0.040(5) 0.053(5) 0.042(6) 0.006(4) -0.003(4) 0.008(4)
C2B 0.044(5) 0.053(5) 0.045(6) -0.007(4) 0.009(4) -0.001(4)
C3B 0.042(5) 0.066(6) 0.045(6) -0.007(5) -0.005(5) -0.003(5)

loop_
_atom_type_symbol
_atom_type_description
_atom_type_scat_dispersion_real
_atom_type_scat_dispersion_imag
_atom_type_scat_source
C C 0.0033 0.0016 'International Tables Vol C Tables 4.2.6.8 and 6.1.1.4'
H H 0.0000 0.0000 'International Tables Vol C Tables 4.2.6.8 and 6.1.1.4'
N N 0.0061 0.0033 'International Tables Vol C Tables 4.2.6.8 and 6.1.1.4'
O O 0.0106 0.0060 'International Tables Vol C Tables 4.2.6.8 and 6.1.1.4'
Ir Ir -1.4442 7.9887 'International Tables Vol C Tables 4.2.6.8 and 6.1.1.4'
P P 0.1023 0.0942 'International Tables Vol C Tables 4.2.6.8 and 6.1.1.4'

loop_
_geom_angle_atom_site_label_1
_geom_angle_atom_site_label_2
_geom_angle_atom_site_label_3
_geom_angle
C1A Ir1 O1A 80.7(3)
C1A Ir1 C3B 92.5(4)
O1A Ir1 C3B 81.0(3)
C1A Ir1 C2B 128.4(4)
O1A Ir1 C2B 97.0(3)
C3B Ir1 C2B 37.3(4)
C1A Ir1 P1 101.2(3)
O1A Ir1 P1 176.29(18)
C3B Ir1 P1 102.1(3)
C2B Ir1 P1 84.4(2)
C1A Ir1 C1B 153.1(4)
O1A Ir1 C1B 81.7(3)
C3B Ir1 C1B 64.8(4)
C2B Ir1 C1B 35.2(3)
P1 Ir1 C1B 97.7(3)
C1A Ir1 P2 101.8(3)
O1A Ir1 P2 83.43(18)
C3B Ir1 P2 156.8(3)
C2B Ir1 P2 129.3(3)
P1 Ir1 P2 93.02(8)
C1B Ir1 P2 96.1(3)
C21 P1 C1 105.1(4)
C21 P1 C27 100.6(4)
C1 P1 C27 103.3(4)
C21 P1 Ir1 117.0(3)
C1 P1 Ir1 104.7(3)
C27 P1 Ir1 124.1(3)
C39 P2 C12 101.7(4)
C39 P2 C33 103.7(4)
C12 P2 C33 103.5(4)
C39 P2 Ir1 113.3(3)
C12 P2 Ir1 119.6(3)
C33 P2 Ir1 113.2(3)
C10 C1 C2 118.5(8)
C10 C1 P1 121.2(6)
C2 C1 P1 119.4(7)
C3 C2 C1 122.7(9)
C3 C2 H2 118.6
C1 C2 H2 118.6
C2 C3 C4 120.8(9)
C2 C3 H3 119.6
C4 C3 H3 119.6
C3 C4 C5 122.4(8)
C3 C4 C9 117.6(9)
C5 C4 C9 120.0(9)
C6 C5 C4 120.0(9)
C6 C5 H5 120.0
C4 C5 H5 120.0
C7 C6 C5 120.7(9)
C7 C6 H6 119.7
C5 C6 H6 119.7
C8 C7 C6 120.4(9)
C8 C7 H7 119.8
C6 C7 H7 119.8
C7 C8 C9 122.9(9)
C7 C8 H8 118.6
C9 C8 H8 118.6
C8 C9 C4 116.1(8)
C8 C9 C10 123.8(8)
C4 C9 C10 120.0(8)
C1 C10 C9 120.2(8)
C1 C10 C11 123.1(8)
C9 C10 C11 116.7(7)
C12 C11 C20 120.4(8)
C12 C11 C10 125.3(8)
C20 C11 C10 114.3(8)
C11 C12 C13 116.9(9)
C11 C12 P2 123.0(7)
C13 C12 P2 120.0(7)
C14 C13 C12 126.1(10)
C14 C13 H13 117.0
C12 C13 H13 117.0
C13 C14 C15 118.6(9)
C13 C14 H14 120.7
C15 C14 H14 120.7
C16 C15 C20 119.6(9)
C16 C15 C14 122.7(9)
C20 C15 C14 117.6(8)
C17 C16 C15 122.1(10)
C17 C16 H16 119.0
C15 C16 H16 119.0
C16 C17 C18 119.4(10)
C16 C17 H17 120.3
C18 C17 H17 120.3
C19 C18 C17 121.5(10)
C19 C18 H18 119.3
C17 C18 H18 119.3
C18 C19 C20 119.2(9)
C18 C19 H19 120.4
C20 C19 H19 120.4
C19 C20 C15 118.2(8)
C19 C20 C11 121.7(9)
C15 C20 C11 120.1(8)
C22 C21 C26 117.5(8)
C22 C21 P1 125.0(8)
C26 C21 P1 117.5(7)
C21 C22 C23 121.2(11)
C21 C22 H22 119.4
C23 C22 H22 119.4
C24 C23 C22 120.7(10)
C24 C23 H23 119.7
C22 C23 H23 119.7
C23 C24 C25 119.7(9)
C23 C24 H24 120.1
C25 C24 H24 120.1
C26 C25 C24 120.3(9)
C26 C25 H25 119.9
C24 C25 H25 119.9
C25 C26 C21 120.6(9)
C25 C26 H26 119.7
C21 C26 H26 119.7
C28 C27 C32 118.7(9)
C28 C27 P1 121.6(7)
C32 C27 P1 119.7(7)
C29 C28 C27 121.1(9)
C29 C28 H28 119.4
C27 C28 H28 119.5
C28 C29 C30 123.2(10)
C28 C29 H29 118.4
C30 C29 H29 118.4
C31 C30 C29 117.3(9)
C31 C30 H30 121.3
C29 C30 H30 121.3
C30 C31 C32 120.9(9)
C30 C31 H31 119.6
C32 C31 H31 119.6
C27 C32 C31 118.6(9)
C27 C32 H32 120.7
C31 C32 H32 120.7
C34 C33 C38 118.9(8)
C34 C33 P2 119.7(7)
C38 C33 P2 121.4(7)
C33 C34 C35 120.5(10)
C33 C34 H34 119.7
C35 C34 H34 119.7
C36 C35 C34 118.6(10)
C36 C35 H35 120.7
C34 C35 H35 120.7
C35 C36 C37 119.5(10)
C35 C36 H36 120.3
C37 C36 H36 120.3
C38 C37 C36 120.4(10)
C38 C37 H37 119.8
C36 C37 H37 119.8
C37 C38 C33 121.9(10)
C37 C38 H38 119.0
C33 C38 H38 119.0
C44 C39 C40 118.7(9)
C44 C39 P2 120.6(7)
C40 C39 P2 120.7(7)
C41 C40 C39 119.8(10)
C41 C40 H40 120.1
C39 C40 H40 120.1
C40 C41 C42 120.0(9)
C40 C41 H41 120.0
C42 C41 H41 120.0
C43 C42 C41 121.1(9)
C43 C42 H42 119.5
C41 C42 H42 119.5
C42 C43 C44 118.6(11)
C42 C43 H43 120.7
C44 C43 H43 120.7
C39 C44 C43 121.6(10)
C39 C44 H44 119.2
C43 C44 H44 119.2
C7A O1A Ir1 117.7(6)
O4A N1A O3A 126.5(13)
O4A N1A C4A 121.4(13)
O3A N1A C4A 111.8(12)
C6A C1A C2A 116.5(8)
C6A C1A Ir1 133.7(7)
C2A C1A Ir1 109.6(7)
C3A C2A C1A 123.1(9)
C3A C2A C7A 118.4(9)
C1A C2A C7A 118.5(9)
C2A C3A C4A 115.9(9)
C2A C3A H3A 122.1
C4A C3A H3A 122.1
C5A C4A C3A 122.4(9)
C5A C4A N1A 121.6(10)
C3A C4A N1A 116.0(10)
C6A C5A C4A 119.6(10)
C6A C5A H5A 120.2
C4A C5A H5A 120.2
C5A C6A C1A 122.1(9)
C5A C6A H6A 118.9
C1A C6A H6A 118.9
O2A C7A O1A 125.3(10)
O2A C7A C2A 121.1(10)
O1A C7A C2A 113.5(8)
C2B C1B Ir1 69.5(6)
C2B C1B H1BA 120.0
Ir1 C1B H1BA 74.3
C2B C1B H1BB 120.0
Ir1 C1B H1BB 128.3
H1BA C1B H1BB 120.0
C1B C2B C3B 120.0(9)
C1B C2B Ir1 75.3(6)
C3B C2B Ir1 70.6(6)
C1B C2B H2BA 120.0
C3B C2B H2BA 120.0
Ir1 C2B H2BA 125.9
C2B C3B Ir1 72.1(6)
C2B C3B H3BA 120.0
Ir1 C3B H3BA 74.3
C2B C3B H3BB 120.0
Ir1 C3B H3BB 125.3
H3BA C3B H3BB 120.0

loop_
_geom_bond_atom_site_label_1
_geom_bond_atom_site_label_2
_geom_bond_distance
Ir1 C1A 2.074(9)
Ir1 O1A 2.102(6)
Ir1 C3B 2.225(10)
Ir1 C2B 2.244(9)
Ir1 P1 2.279(2)
Ir1 C1B 2.316(9)
Ir1 P2 2.357(2)
P1 C21 1.828(9)
P1 C1 1.835(9)
P1 C27 1.840(9)
P2 C39 1.842(9)
P2 C12 1.854(10)
P2 C33 1.854(8)
C1 C10 1.373(12)
C1 C2 1.407(12)
C2 C3 1.367(13)
C2 H2 0.9500
C3 C4 1.402(14)
C3 H3 0.9500
C4 C5 1.403(13)
C4 C9 1.433(12)
C5 C6 1.369(14)
C5 H5 0.9500
C6 C7 1.368(14)
C6 H6 0.9500
C7 C8 1.352(13)
C7 H7 0.9500
C8 C9 1.399(13)
C8 H8 0.9500
C9 C10 1.440(12)
C10 C11 1.518(12)
C11 C12 1.377(13)
C11 C20 1.429(13)
C12 C13 1.396(14)
C13 C14 1.331(14)
C13 H13 0.9500
C14 C15 1.433(13)
C14 H14 0.9500
C15 C16 1.401(15)
C15 C20 1.428(13)
C16 C17 1.334(16)
C16 H16 0.9500
C17 C18 1.400(15)
C17 H17 0.9500
C18 C19 1.399(13)
C18 H18 0.9500
C19 C20 1.408(13)
C19 H19 0.9500
C21 C22 1.386(13)
C21 C26 1.420(14)
C22 C23 1.401(15)
C22 H22 0.9500
C23 C24 1.359(17)
C23 H23 0.9500
C24 C25 1.395(16)
C24 H24 0.9500
C25 C26 1.384(13)
C25 H25 0.9500
C26 H26 0.9500
C27 C28 1.367(13)
C27 C32 1.405(12)
C28 C29 1.322(14)
C28 H28 0.9500
C29 C30 1.396(15)
C29 H29 0.9500
C30 C31 1.356(14)
C30 H30 0.9500
C31 C32 1.422(13)
C31 H31 0.9500
C32 H32 0.9500
C33 C34 1.345(13)
C33 C38 1.363(13)
C34 C35 1.433(13)
C34 H34 0.9500
C35 C36 1.336(16)
C35 H35 0.9500
C36 C37 1.407(16)
C36 H36 0.9500
C37 C38 1.321(14)
C37 H37 0.9500
C38 H38 0.9500
C39 C44 1.370(13)
C39 C40 1.409(14)
C40 C41 1.374(13)
C40 H40 0.9500
C41 C42 1.378(16)
C41 H41 0.9500
C42 C43 1.373(16)
C42 H42 0.9500
C43 C44 1.388(14)
C43 H43 0.9500
C44 H44 0.9500
O1A C7A 1.264(12)
O2A C7A 1.217(12)
O3A N1A 1.257(15)
O4A N1A 1.186(15)
N1A C4A 1.530(15)
C1A C6A 1.363(13)
C1A C2A 1.425(13)
C2A C3A 1.383(14)
C2A C7A 1.518(14)
C3A C4A 1.390(16)
C3A H3A 0.9500
C4A C5A 1.373(15)
C5A C6A 1.362(13)
C5A H5A 0.9500
C6A H6A 0.9500
C1B C2B 1.379(14)
C1B H1BA 0.9500
C1B H1BB 0.9500
C2B C3B 1.430(15)
C2B H2BA 0.9500
C3B H3BA 0.9500
C3B H3BB 0.9500

loop_
_geom_torsion_atom_site_label_1
_geom_torsion_atom_site_label_2
_geom_torsion_atom_site_label_3
_geom_torsion_atom_site_label_4
_geom_torsion
C1A Ir1 P1 C21 79.8(4)
C3B Ir1 P1 C21 -15.2(4)
C2B Ir1 P1 C21 -48.3(4)
C1B Ir1 P1 C21 -80.9(4)
P2 Ir1 P1 C21 -177.5(3)
C1A Ir1 P1 C1 -164.4(4)
C3B Ir1 P1 C1 100.7(4)
C2B Ir1 P1 C1 67.6(4)
C1B Ir1 P1 C1 34.9(4)
P2 Ir1 P1 C1 -61.7(3)
C1A Ir1 P1 C27 -46.7(4)
C3B Ir1 P1 C27 -141.7(5)
C2B Ir1 P1 C27 -174.7(4)
C1B Ir1 P1 C27 152.6(4)
P2 Ir1 P1 C27 56.0(4)
C1A Ir1 P2 C39 -26.5(4)
O1A Ir1 P2 C39 52.5(4)
C3B Ir1 P2 C39 100.4(8)
C2B Ir1 P2 C39 146.1(4)
P1 Ir1 P2 C39 -128.6(3)
C1B Ir1 P2 C39 133.3(4)
C1A Ir1 P2 C12 93.4(4)
O1A Ir1 P2 C12 172.4(4)
C3B Ir1 P2 C12 -139.7(7)
C2B Ir1 P2 C12 -94.0(5)
P1 Ir1 P2 C12 -8.7(3)
C1B Ir1 P2 C12 -106.7(4)
C1A Ir1 P2 C33 -144.3(4)
O1A Ir1 P2 C33 -65.3(3)
C3B Ir1 P2 C33 -17.3(7)
C2B Ir1 P2 C33 28.4(4)
P1 Ir1 P2 C33 113.7(3)
C1B Ir1 P2 C33 15.6(4)
C21 P1 C1 C10 -157.4(7)
C27 P1 C1 C10 -52.4(8)
Ir1 P1 C1 C10 78.7(7)
C21 P1 C1 C2 34.1(8)
C27 P1 C1 C2 139.1(8)
Ir1 P1 C1 C2 -89.8(7)
C10 C1 C2 C3 -1.0(14)
P1 C1 C2 C3 167.8(8)
C1 C2 C3 C4 -2.8(15)
C2 C3 C4 C5 -177.1(9)
C2 C3 C4 C9 4.8(13)
C3 C4 C5 C6 -176.7(9)
C9 C4 C5 C6 1.3(15)
C4 C5 C6 C7 -2.5(16)
C5 C6 C7 C8 2.7(15)
C6 C7 C8 C9 -1.6(15)
C7 C8 C9 C4 0.5(13)
C7 C8 C9 C10 -178.5(9)
C3 C4 C9 C8 177.8(8)
C5 C4 C9 C8 -0.3(13)
C3 C4 C9 C10 -3.3(12)
C5 C4 C9 C10 178.6(8)
C2 C1 C10 C9 2.6(13)
P1 C1 C10 C9 -166.0(6)
C2 C1 C10 C11 -177.6(8)
P1 C1 C10 C11 13.8(12)
C8 C9 C10 C1 178.4(8)
C4 C9 C10 C1 -0.4(12)
C8 C9 C10 C11 -1.4(12)
C4 C9 C10 C11 179.8(8)
C1 C10 C11 C12 -75.4(12)
C9 C10 C11 C12 104.4(10)
C1 C10 C11 C20 106.4(10)
C9 C10 C11 C20 -73.8(10)
C20 C11 C12 C13 4.9(13)
C10 C11 C12 C13 -173.2(9)
C20 C11 C12 P2 -172.8(7)
C10 C11 C12 P2 9.1(13)
C39 P2 C12 C11 175.4(8)
C33 P2 C12 C11 -77.3(8)
Ir1 P2 C12 C11 49.8(9)
C39 P2 C12 C13 -2.3(9)
C33 P2 C12 C13 105.1(8)
Ir1 P2 C12 C13 -127.9(7)
C11 C12 C13 C14 -4.7(16)
P2 C12 C13 C14 173.1(9)
C12 C13 C14 C15 -0.1(16)
C13 C14 C15 C16 -179.1(10)
C13 C14 C15 C20 4.5(14)
C20 C15 C16 C17 -1.3(17)
C14 C15 C16 C17 -177.6(11)
C15 C16 C17 C18 0.1(19)
C16 C17 C18 C19 1.7(18)
C17 C18 C19 C20 -2.3(15)
C18 C19 C20 C15 1.1(13)
C18 C19 C20 C11 -177.7(9)
C16 C15 C20 C19 0.6(14)
C14 C15 C20 C19 177.2(9)
C16 C15 C20 C11 179.4(9)
C14 C15 C20 C11 -4.1(13)
C12 C11 C20 C19 178.1(9)
C10 C11 C20 C19 -3.6(12)
C12 C11 C20 C15 -0.7(13)
C10 C11 C20 C15 177.6(8)
C1 P1 C21 C22 32.3(9)
C27 P1 C21 C22 -74.7(9)
Ir1 P1 C21 C22 147.9(7)
C1 P1 C21 C26 -151.4(7)
C27 P1 C21 C26 101.5(7)
Ir1 P1 C21 C26 -35.8(8)
C26 C21 C22 C23 1.5(14)
P1 C21 C22 C23 177.7(8)
C21 C22 C23 C24 -0.7(16)
C22 C23 C24 C25 1.2(16)
C23 C24 C25 C26 -2.6(15)
C24 C25 C26 C21 3.5(14)
C22 C21 C26 C25 -2.9(13)
P1 C21 C26 C25 -179.4(7)
C21 P1 C27 C28 52.2(8)
C1 P1 C27 C28 -56.3(8)
Ir1 P1 C27 C28 -174.6(6)
C21 P1 C27 C32 -126.4(7)
C1 P1 C27 C32 125.1(7)
Ir1 P1 C27 C32 6.8(8)
C32 C27 C28 C29 -3.1(13)
P1 C27 C28 C29 178.3(7)
C27 C28 C29 C30 3.9(15)
C28 C29 C30 C31 -1.0(15)
C29 C30 C31 C32 -2.4(15)
C28 C27 C32 C31 -0.3(12)
P1 C27 C32 C31 178.3(7)
C30 C31 C32 C27 3.1(14)
C39 P2 C33 C34 -82.6(8)
C12 P2 C33 C34 171.5(7)
Ir1 P2 C33 C34 40.6(8)
C39 P2 C33 C38 97.5(8)
C12 P2 C33 C38 -8.4(8)
Ir1 P2 C33 C38 -139.3(6)
C38 C33 C34 C35 3.8(13)
P2 C33 C34 C35 -176.1(7)
C33 C34 C35 C36 -1.6(14)
C34 C35 C36 C37 -1.5(14)
C35 C36 C37 C38 2.4(15)
C36 C37 C38 C33 -0.1(14)
C34 C33 C38 C37 -2.9(14)
P2 C33 C38 C37 177.0(7)
C12 P2 C39 C44 -78.0(8)
C33 P2 C39 C44 174.8(8)
Ir1 P2 C39 C44 51.7(8)
C12 P2 C39 C40 100.3(9)
C33 P2 C39 C40 -6.9(9)
Ir1 P2 C39 C40 -130.1(7)
C44 C39 C40 C41 2.4(15)
P2 C39 C40 C41 -175.9(8)
C39 C40 C41 C42 0.5(17)
C40 C41 C42 C43 -0.8(19)
C41 C42 C43 C44 -1.9(19)
C40 C39 C44 C43 -5.2(15)
P2 C39 C44 C43 173.1(8)
C42 C43 C44 C39 5.0(17)
C1A Ir1 O1A C7A -1.5(7)
C3B Ir1 O1A C7A 92.5(7)
C2B Ir1 O1A C7A 126.4(7)
C1B Ir1 O1A C7A 158.2(7)
P2 Ir1 O1A C7A -104.6(7)
O1A Ir1 C1A C6A 175.2(10)
C3B Ir1 C1A C6A 94.7(9)
C2B Ir1 C1A C6A 83.6(10)
P1 Ir1 C1A C6A -8.1(10)
C1B Ir1 C1A C6A 125.5(10)
P2 Ir1 C1A C6A -103.6(9)
O1A Ir1 C1A C2A 0.3(6)
C3B Ir1 C1A C2A -80.2(7)
C2B Ir1 C1A C2A -91.3(7)
P1 Ir1 C1A C2A 177.0(6)
C1B Ir1 C1A C2A -49.4(11)
P2 Ir1 C1A C2A 81.5(6)
C6A C1A C2A C3A 2.9(14)
Ir1 C1A C2A C3A 178.8(8)
C6A C1A C2A C7A -175.2(8)
Ir1 C1A C2A C7A 0.7(10)
C1A C2A C3A C4A 2.4(15)
C7A C2A C3A C4A -179.5(9)
C2A C3A C4A C5A -3.9(17)
C2A C3A C4A N1A 178.9(10)
O4A N1A C4A C5A -168.4(14)
O3A N1A C4A C5A 17.5(17)
O4A N1A C4A C3A 9(2)
O3A N1A C4A C3A -165.2(11)
C3A C4A C5A C6A -0.2(17)
N1A C4A C5A C6A 176.9(10)
C4A C5A C6A C1A 6.2(15)
C2A C1A C6A C5A -7.3(14)
Ir1 C1A C6A C5A 178.1(8)
Ir1 O1A C7A O2A 179.5(8)
Ir1 O1A C7A C2A 2.1(10)
C3A C2A C7A O2A 2.5(14)
C1A C2A C7A O2A -179.3(9)
C3A C2A C7A O1A 179.9(9)
C1A C2A C7A O1A -1.9(12)
C1A Ir1 C1B C2B -65.4(10)
O1A Ir1 C1B C2B -114.9(6)
C3B Ir1 C1B C2B -31.0(6)
P1 Ir1 C1B C2B 68.8(6)
P2 Ir1 C1B C2B 162.7(5)
Ir1 C1B C2B C3B 56.8(8)
C1A Ir1 C2B C1B 148.4(6)
O1A Ir1 C2B C1B 64.7(6)
C3B Ir1 C2B C1B 129.9(9)
P1 Ir1 C2B C1B -111.8(6)
P2 Ir1 C2B C1B -22.5(7)
C1A Ir1 C2B C3B 18.5(8)
O1A Ir1 C2B C3B -65.1(6)
P1 Ir1 C2B C3B 118.3(6)
C1B Ir1 C2B C3B -129.9(9)
P2 Ir1 C2B C3B -152.3(5)
C1B C2B C3B Ir1 -59.0(8)
C1A Ir1 C3B C2B -165.6(6)
O1A Ir1 C3B C2B 114.3(6)
P1 Ir1 C3B C2B -63.6(6)
C1B Ir1 C3B C2B 29.3(6)
P2 Ir1 C3B C2B 65.9(9)
